data_7226334
loop_
_publ_author_name
'Percino, M. Judith'
'Cer\'on, Margarita'
'Ceballos, Paulina'
'Soriano-Moro, Guillermo'
'Rodr\'iguez, Oscar'
'Chapela, V\'ictor M.'
'Castro, M. Eugenia'
'Bonilla-Cruz, J.'
'Siegler, Maxime A.'

_publ_section_title
;
 Changes in the luminescence emission of \a,\b-unsaturated acrylonitrile
 derivatives: morphology, polymorphism and solvent effect
;
_journal_issue 39
_journal_name_full CrystEngComm
_journal_page_first 7554
_journal_paper_doi 10.1039/C6CE01391K
_journal_volume 18
_journal_year 2016
_chemical_formula_moiety 'C16 H15 N3'
_chemical_formula_sum 'C16 H15 N3'
_chemical_formula_weight 249.31
_chemical_name_systematic '(Z)-3-(4-(dimethylamino)phenyl)-2-(pyridin-4-yl)acrylonitrile '
_space_group_crystal_system monoclinic
_space_group_IT_number 14
_space_group_name_Hall '-P 2ybc'
_space_group_name_H-M_alt 'P 1 21/c 1'
_symmetry_space_group_name_Hall '-P 2ybc'
_symmetry_space_group_name_H-M 'P 1 21/c 1'
_atom_sites_solution_hydrogens geom
_atom_sites_solution_primary direct
_atom_sites_solution_secondary difmap
_audit_creation_method SHELXL-2013
_audit_update_record
;
2015-11-24 deposited with the CCDC.
2016-08-22 downloaded from the CCDC.
;
_cell_angle_alpha 90
_cell_angle_beta 107.251(4)
_cell_angle_gamma 90
_cell_formula_units_Z 4
_cell_length_a 7.0445(2)
_cell_length_b 17.1474(5)
_cell_length_c 10.9776(4)
_cell_measurement_reflns_used 4968
_cell_measurement_temperature 110(2)
_cell_measurement_theta_max 72.07
_cell_measurement_theta_min 4.92
_cell_volume 1266.39(7)
_computing_cell_refinement
;
CrysAlisPro, Agilent Technologies,
Version 1.171.36.32 (release 02-08-2013 CrysAlis171 .NET)
(compiled Aug  2 2013,16:46:58)
;
_computing_data_collection
;
CrysAlisPro, Agilent Technologies,
Version 1.171.36.32 (release 02-08-2013 CrysAlis171 .NET)
(compiled Aug  2 2013,16:46:58)
;
_computing_data_reduction
;
CrysAlisPro, Agilent Technologies,
Version 1.171.36.32 (release 02-08-2013 CrysAlis171 .NET)
(compiled Aug  2 2013,16:46:58)
;
_computing_molecular_graphics 'SHELXTL v6.10 (Sheldrick, 2008)'
_computing_publication_material 'SHELXTL v6.10 (Sheldrick, 2008)'
_computing_structure_refinement 'SHELXL-2013 (Sheldrick, 2013)'
_computing_structure_solution 'SHELXS-2013 (Sheldrick, 2013)'
_diffrn_ambient_temperature 110(2)
_diffrn_measured_fraction_theta_full 0.999
_diffrn_measured_fraction_theta_max 0.998
_diffrn_measurement_device_type 'SuperNova, Dual, Cu at zero, Atlas'
_diffrn_measurement_method '\w scans'
_diffrn_radiation_monochromator mirror
_diffrn_radiation_source 'SuperNova (Cu) X-ray Source'
_diffrn_radiation_type CuK\a
_diffrn_radiation_wavelength 1.54178
_diffrn_reflns_av_R_equivalents 0.0338
_diffrn_reflns_av_unetI/netI 0.0309
_diffrn_reflns_Laue_measured_fraction_full 0.999
_diffrn_reflns_Laue_measured_fraction_max 0.998
_diffrn_reflns_limit_h_max 5
_diffrn_reflns_limit_h_min -8
_diffrn_reflns_limit_k_max 20
_diffrn_reflns_limit_k_min -21
_diffrn_reflns_limit_l_max 13
_diffrn_reflns_limit_l_min -12
_diffrn_reflns_number 8282
_diffrn_reflns_point_group_measured_fraction_full 0.999
_diffrn_reflns_point_group_measured_fraction_max 0.998
_diffrn_reflns_theta_full 67.679
_diffrn_reflns_theta_max 71.896
_diffrn_reflns_theta_min 4.944
_exptl_absorpt_coefficient_mu 0.621
_exptl_absorpt_correction_T_max 0.966
_exptl_absorpt_correction_T_min 0.871
_exptl_absorpt_correction_type analytical
_exptl_absorpt_process_details
;
CrysAlisPro, Agilent Technologies,
Version 1.171.36.32 (release 02-08-2013 CrysAlis171 .NET)
(compiled Aug  2 2013,16:46:58)
Analytical numeric absorption correction using a multifaceted crystal
            model based on expressions derived by R.C. Clark & J.S. Reid.
(Clark, R. C. & Reid, J. S. (1995). Acta Cryst. A51, 887-897)
;
_exptl_crystal_colour orange
_exptl_crystal_density_diffrn 1.308
_exptl_crystal_description needle
_exptl_crystal_F_000 528
_exptl_crystal_preparation Luminescent
_exptl_crystal_recrystallization_method Sublimation
_exptl_crystal_size_max 0.40
_exptl_crystal_size_mid 0.07
_exptl_crystal_size_min 0.06
_refine_diff_density_max 0.221
_refine_diff_density_min -0.191
_refine_diff_density_rms 0.041
_refine_ls_extinction_coef 0.0030(6)
_refine_ls_extinction_expression Fc^*^=kFc[1+0.001xFc^2^\l^3^/sin(2\q)]^-1/4^
_refine_ls_extinction_method SHELXL
_refine_ls_goodness_of_fit_ref 1.037
_refine_ls_hydrogen_treatment constr
_refine_ls_matrix_type full
_refine_ls_number_parameters 175
_refine_ls_number_reflns 2487
_refine_ls_number_restraints 0
_refine_ls_restrained_S_all 1.037
_refine_ls_R_factor_all 0.0446
_refine_ls_R_factor_gt 0.0393
_refine_ls_shift/su_max 0.000
_refine_ls_shift/su_mean 0.000
_refine_ls_structure_factor_coef Fsqd
_refine_ls_weighting_details
;
 w=1/[\s^2^(Fo^2^)+(0.0432P)^2^+0.5733P]
 where P=(Fo^2^+2Fc^2^)/3
;
_refine_ls_weighting_scheme calc
_refine_ls_wR_factor_gt 0.0989
_refine_ls_wR_factor_ref 0.1034
_reflns_Friedel_coverage 0.000
_reflns_number_gt 2201
_reflns_number_total 2487
_reflns_threshold_expression 'I > 2\s(I)'
_cod_data_source_file c6ce01391k2.cif
_cod_data_source_block Ii
_cod_depositor_comments 'Adding full bibliography for 7226334.cif.'
_cod_database_code 7226334
_shelx_space_group_comment
;
The symmetry employed for this shelxl refinement is uniquely defined
by the following loop, which should always be used as a source of
symmetry information in preference to the above space-group names.
They are only intended as comments.
;
_shelxl_version_number 2013-2

loop_
_space_group_symop_operation_xyz
'x, y, z'
'-x, y+1/2, -z+1/2'
'-x, -y, -z'
'x, -y-1/2, z-1/2'

loop_
_atom_site_label
_atom_site_type_symbol
_atom_site_fract_x
_atom_site_fract_y
_atom_site_fract_z
_atom_site_U_iso_or_equiv
_atom_site_adp_type
_atom_site_occupancy
_atom_site_site_symmetry_order
_atom_site_calc_flag
_atom_site_refinement_flags_posn
_atom_site_refinement_flags_adp
C1 C 0.1291(2) -0.25354(8) 0.16717(14) 0.0229(3) Uani 1 1 d . .
H1A H 0.2702 -0.2652 0.2064 0.034 Uiso 1 1 calc R U
H1B H 0.0796 -0.2827 0.0873 0.034 Uiso 1 1 calc R U
H1C H 0.0539 -0.2687 0.2256 0.034 Uiso 1 1 calc R U
C2 C 0.0467(2) -0.14476(9) 0.00911(13) 0.0260(3) Uani 1 1 d . .
H2A H -0.0800 -0.1167 -0.0101 0.039 Uiso 1 1 calc R U
H2B H 0.0319 -0.1901 -0.0473 0.039 Uiso 1 1 calc R U
H2C H 0.1492 -0.1100 -0.0042 0.039 Uiso 1 1 calc R U
C3 C 0.14570(19) -0.11749(8) 0.23765(13) 0.0186(3) Uani 1 1 d . .
C4 C 0.22070(19) -0.14060(8) 0.36672(13) 0.0188(3) Uani 1 1 d . .
H4 H 0.2435 -0.1944 0.3865 0.023 Uiso 1 1 calc R U
C5 C 0.26144(19) -0.08699(8) 0.46444(13) 0.0183(3) Uani 1 1 d . .
H5 H 0.3122 -0.1047 0.5500 0.022 Uiso 1 1 calc R U
C6 C 0.22982(18) -0.00652(8) 0.44090(12) 0.0172(3) Uani 1 1 d . .
C7 C 0.1582(2) 0.01592(8) 0.31228(13) 0.0206(3) Uani 1 1 d . .
H7 H 0.1373 0.0698 0.2927 0.025 Uiso 1 1 calc R U
C8 C 0.1171(2) -0.03689(8) 0.21359(13) 0.0219(3) Uani 1 1 d . .
H8 H 0.0689 -0.0188 0.1281 0.026 Uiso 1 1 calc R U
C9 C 0.26677(18) 0.05435(7) 0.53561(13) 0.0177(3) Uani 1 1 d . .
H9 H 0.2512 0.1055 0.5010 0.021 Uiso 1 1 calc R U
C10 C 0.31964(18) 0.05234(7) 0.66499(13) 0.0171(3) Uani 1 1 d . .
C11 C 0.3495(2) -0.01997(8) 0.73441(13) 0.0213(3) Uani 1 1 d . .
C12 C 0.34785(18) 0.12340(8) 0.74504(12) 0.0168(3) Uani 1 1 d . .
C13 C 0.40696(19) 0.11924(8) 0.87794(13) 0.0204(3) Uani 1 1 d . .
H13 H 0.4326 0.0700 0.9193 0.025 Uiso 1 1 calc R U
C14 C 0.4281(2) 0.18695(8) 0.94940(13) 0.0216(3) Uani 1 1 d . .
H14 H 0.4692 0.1820 1.0397 0.026 Uiso 1 1 calc R U
C15 C 0.3415(2) 0.26226(8) 0.77234(13) 0.0215(3) Uani 1 1 d . .
H15 H 0.3190 0.3123 0.7338 0.026 Uiso 1 1 calc R U
C16 C 0.3171(2) 0.19830(8) 0.69276(13) 0.0196(3) Uani 1 1 d . .
H16 H 0.2795 0.2052 0.6029 0.024 Uiso 1 1 calc R U
N1 N 0.10452(18) -0.17068(7) 0.14095(11) 0.0232(3) Uani 1 1 d . .
N2 N 0.3743(2) -0.07581(7) 0.79497(12) 0.0327(3) Uani 1 1 d . .
N3 N 0.39477(17) 0.25890(7) 0.90018(11) 0.0215(3) Uani 1 1 d . .

loop_
_atom_site_aniso_label
_atom_site_aniso_U_11
_atom_site_aniso_U_22
_atom_site_aniso_U_33
_atom_site_aniso_U_23
_atom_site_aniso_U_13
_atom_site_aniso_U_12
C1 0.0250(7) 0.0170(7) 0.0273(7) -0.0052(6) 0.0088(6) -0.0002(5)
C2 0.0330(8) 0.0257(8) 0.0185(7) -0.0045(6) 0.0066(6) -0.0012(6)
C3 0.0190(6) 0.0171(7) 0.0202(7) -0.0031(5) 0.0067(5) -0.0012(5)
C4 0.0212(6) 0.0141(6) 0.0213(7) 0.0003(5) 0.0066(5) 0.0004(5)
C5 0.0211(6) 0.0157(6) 0.0180(6) 0.0011(5) 0.0058(5) -0.0001(5)
C6 0.0190(6) 0.0147(6) 0.0182(6) -0.0005(5) 0.0061(5) -0.0010(5)
C7 0.0266(7) 0.0140(6) 0.0208(7) 0.0015(5) 0.0066(5) 0.0000(5)
C8 0.0291(7) 0.0184(7) 0.0170(6) 0.0015(5) 0.0051(5) -0.0001(5)
C9 0.0193(6) 0.0133(6) 0.0211(7) 0.0010(5) 0.0069(5) -0.0007(5)
C10 0.0178(6) 0.0144(6) 0.0201(6) 0.0013(5) 0.0068(5) 0.0000(5)
C11 0.0289(7) 0.0177(7) 0.0170(6) -0.0028(6) 0.0064(5) 0.0003(5)
C12 0.0149(6) 0.0176(7) 0.0192(6) -0.0008(5) 0.0069(5) -0.0007(5)
C13 0.0238(6) 0.0178(7) 0.0199(7) 0.0028(5) 0.0068(5) 0.0022(5)
C14 0.0250(7) 0.0224(7) 0.0172(6) -0.0004(5) 0.0058(5) 0.0010(5)
C15 0.0272(7) 0.0171(7) 0.0210(7) 0.0001(5) 0.0083(5) -0.0004(5)
C16 0.0245(6) 0.0177(7) 0.0167(6) 0.0006(5) 0.0061(5) -0.0007(5)
N1 0.0327(6) 0.0177(6) 0.0181(6) -0.0027(5) 0.0058(5) -0.0003(5)
N2 0.0560(9) 0.0186(6) 0.0224(6) 0.0012(5) 0.0099(6) 0.0030(6)
N3 0.0246(6) 0.0197(6) 0.0204(6) -0.0036(5) 0.0069(5) -0.0014(4)

loop_
_atom_type_symbol
_atom_type_description
_atom_type_scat_dispersion_real
_atom_type_scat_dispersion_imag
_atom_type_scat_source
C C 0.0181 0.0091 'International Tables Vol C Tables 4.2.6.8 and 6.1.1.4'
H H 0.0000 0.0000 'International Tables Vol C Tables 4.2.6.8 and 6.1.1.4'
N N 0.0311 0.0180 'International Tables Vol C Tables 4.2.6.8 and 6.1.1.4'

loop_
_geom_angle_atom_site_label_1
_geom_angle_atom_site_label_2
_geom_angle_atom_site_label_3
_geom_angle
N1 C1 H1A 109.5
N1 C1 H1B 109.5
H1A C1 H1B 109.5
N1 C1 H1C 109.5
H1A C1 H1C 109.5
H1B C1 H1C 109.5
N1 C2 H2A 109.5
N1 C2 H2B 109.5
H2A C2 H2B 109.5
N1 C2 H2C 109.5
H2A C2 H2C 109.5
H2B C2 H2C 109.5
N1 C3 C8 121.60(12)
N1 C3 C4 121.50(12)
C8 C3 C4 116.90(12)
C5 C4 C3 121.54(12)
C5 C4 H4 119.2
C3 C4 H4 119.2
C4 C5 C6 121.72(12)
C4 C5 H5 119.1
C6 C5 H5 119.1
C7 C6 C5 116.27(12)
C7 C6 C9 117.43(12)
C5 C6 C9 126.29(12)
C8 C7 C6 122.70(12)
C8 C7 H7 118.6
C6 C7 H7 118.6
C7 C8 C3 120.85(13)
C7 C8 H8 119.6
C3 C8 H8 119.6
C10 C9 C6 132.15(12)
C10 C9 H9 113.9
C6 C9 H9 113.9
C9 C10 C11 121.86(12)
C9 C10 C12 123.15(12)
C11 C10 C12 114.98(11)
N2 C11 C10 176.82(14)
C13 C12 C16 116.00(12)
C13 C12 C10 121.62(12)
C16 C12 C10 122.37(12)
C14 C13 C12 119.88(12)
C14 C13 H13 120.1
C12 C13 H13 120.1
N3 C14 C13 124.57(12)
N3 C14 H14 117.7
C13 C14 H14 117.7
N3 C15 C16 124.84(13)
N3 C15 H15 117.6
C16 C15 H15 117.6
C15 C16 C12 119.68(12)
C15 C16 H16 120.2
C12 C16 H16 120.2
C3 N1 C1 121.04(12)
C3 N1 C2 120.20(12)
C1 N1 C2 118.66(11)
C14 N3 C15 114.99(12)

loop_
_geom_bond_atom_site_label_1
_geom_bond_atom_site_label_2
_geom_bond_distance
C1 N1 1.4498(18)
C1 H1A 0.9800
C1 H1B 0.9800
C1 H1C 0.9800
C2 N1 1.4521(18)
C2 H2A 0.9800
C2 H2B 0.9800
C2 H2C 0.9800
C3 N1 1.3639(17)
C3 C8 1.4104(19)
C3 C4 1.4141(18)
C4 C5 1.3768(18)
C4 H4 0.9500
C5 C6 1.4093(18)
C5 H5 0.9500
C6 C7 1.4049(18)
C6 C9 1.4414(18)
C7 C8 1.3753(19)
C7 H7 0.9500
C8 H8 0.9500
C9 C10 1.3577(18)
C9 H9 0.9500
C10 C11 1.4380(18)
C10 C12 1.4808(18)
C11 N2 1.1491(19)
C12 C13 1.3952(18)
C12 C16 1.3972(18)
C13 C14 1.3843(19)
C13 H13 0.9500
C14 N3 1.3393(18)
C14 H14 0.9500
C15 N3 1.3421(18)
C15 C16 1.3807(19)
C15 H15 0.9500
C16 H16 0.9500

loop_
_geom_torsion_atom_site_label_1
_geom_torsion_atom_site_label_2
_geom_torsion_atom_site_label_3
_geom_torsion_atom_site_label_4
_geom_torsion
N1 C3 C4 C5 -179.69(12)
C8 C3 C4 C5 0.84(18)
C3 C4 C5 C6 0.24(19)
C4 C5 C6 C7 -1.18(18)
C4 C5 C6 C9 179.84(12)
C5 C6 C7 C8 1.08(19)
C9 C6 C7 C8 -179.85(12)
C6 C7 C8 C3 0.0(2)
N1 C3 C8 C7 179.58(12)
C4 C3 C8 C7 -0.95(19)
C7 C6 C9 C10 174.01(13)
C5 C6 C9 C10 -7.0(2)
C6 C9 C10 C11 -0.2(2)
C6 C9 C10 C12 -179.20(12)
C9 C10 C12 C13 -178.42(12)
C11 C10 C12 C13 2.50(17)
C9 C10 C12 C16 1.64(19)
C11 C10 C12 C16 -177.45(12)
C16 C12 C13 C14 1.15(18)
C10 C12 C13 C14 -178.80(12)
C12 C13 C14 N3 0.3(2)
N3 C15 C16 C12 0.2(2)
C13 C12 C16 C15 -1.39(18)
C10 C12 C16 C15 178.56(12)
C8 C3 N1 C1 -178.18(12)
C4 C3 N1 C1 2.37(19)
C8 C3 N1 C2 5.63(19)
C4 C3 N1 C2 -173.82(12)
C13 C14 N3 C15 -1.4(2)
C16 C15 N3 C14 1.2(2)
